data_9004569
loop_
_publ_author_name
'Li, Y.'
'Burns, P. C.'

_publ_section_title
;Investigations of crystal-chemical variability in lead uranyl oxide hydrates.
 I. Curite Note: sample CMNMC 81091 Locality: Shinkolobwe, Democratic Republic
 of Congo
;
_journal_name_full 'The Canadian Mineralogist'
_journal_page_first 727
_journal_page_last 735
_journal_paper_doi 10.2113/gscanmin.38.3.727
_journal_volume 38
_journal_year 2000
_chemical_compound_source 'Shinkolobwe, Democratic Republic of Congo'
_chemical_formula_sum 'H O8 Pb0.396 U2'
_chemical_name_mineral Curite
_space_group_IT_number 62
_symmetry_space_group_name_Hall '-P 2c 2n'
_symmetry_space_group_name_H-M 'P n a m'
_cell_angle_alpha 90
_cell_angle_beta 90
_cell_angle_gamma 90
_cell_formula_units_Z 8
_cell_length_a 12.579
_cell_length_b 13.022
_cell_length_c 8.392
_cell_volume 1374.641
_database_code_amcsd 0005661
_exptl_crystal_density_diffrn 6.639
_cod_original_formula_sum 'U2 Pb.396 O8 H'
_cod_database_code 9004569

loop_
_space_group_symop_operation_xyz
x,y,z
x,y,1/2-z
-x,-y,1/2+z
1/2-x,1/2+y,1/2+z
1/2+x,1/2-y,1/2-z
1/2+x,1/2-y,z
1/2-x,1/2+y,-z
-x,-y,-z

loop_
_atom_site_label
_atom_site_fract_x
_atom_site_fract_y
_atom_site_fract_z
_atom_site_occupancy
_atom_site_U_iso_or_equiv
_atom_site_type_symbol
_atom_site_attached_hydrogens
U(1) 0.20940 0.07590 0.25000 1.00000 0.00900 U 0
U(2) 0.19620 0.06510 0.75000 1.00000 0.00700 U 0
U(3) 0.30190 0.28490 -0.01280 1.00000 0.00700 U 0
Pb(1) 0.06580 0.33130 0.25000 0.47500 0.03000 Pb 0
Pb(2) 0.01760 0.37770 0.75000 0.31600 0.04600 Pb 0
O(1) 0.23070 0.12490 0.00680 1.00000 0.01900 O 0
O(2) 0.16950 0.34320 -0.03440 1.00000 0.01500 O 0
Wat(3) 0.00000 0.50000 0.00000 1.00000 0.03800 O 2
O(4) 0.06470 0.73020 -0.01470 1.00000 0.01900 O 0
O(5) 0.06730 0.11930 0.25000 1.00000 0.02400 O 0
O(6) 0.25590 0.25170 0.25000 1.00000 0.01800 O 0
O(7) 0.35120 0.03440 0.25000 1.00000 0.02700 O 0
O(8) 0.17470 0.49180 0.25000 1.00000 0.01200 O 0
O(9) 0.20510 0.70970 0.25000 1.00000 0.01400 O 0
O(10) 0.15050 0.90170 0.25000 1.00000 0.02200 O 0
O(11) 0.43120 0.63070 0.25000 1.00000 0.01900 O 0
O(12) 0.37570 0.43600 0.08210 1.00000 0.02000 O 0

loop_
_cod_changelog_entry_id
_cod_changelog_entry_author
_cod_changelog_entry_date
_cod_changelog_entry_text
1
;cod-tools version 3.8.0
Id: cif_guess_AMCSD_atom_types 9581 2023-05-17 12:35:41Z saulius
;
2023-05-23T09:15:56+03:00
;Derived atom types and hydrogen counts
from atom names that follow the AMCSD naming convention
(Wat == water, O-H == hydroxyl).
;

loop_
_cod_related_entry_id
_cod_related_entry_database
_cod_related_entry_code
1 AMCSD 0005661
